data_7154079
loop_
_publ_author_name
'Tamke, Sergej'
'Daniliuc, Constantin-G'
'Paradies, Jan'

_publ_section_title
;
 Frustrated Lewis pair catalyzed hydrosilylation and hydrosilane mediated
 hydrogenation of fulvenes.
;
_journal_issue 45
_journal_name_full 'Organic &amp; biomolecular chemistry'
_journal_page_first 9139
_journal_page_last 9144
_journal_paper_doi 10.1039/c4ob01346h
_journal_volume 12
_journal_year 2014
_chemical_formula_sum 'C21 H24 Si'
_chemical_formula_weight 304.49
_chemical_name_systematic
; 
 ? 
;
_space_group_IT_number 2
_symmetry_cell_setting triclinic
_symmetry_space_group_name_Hall '-P 1'
_symmetry_space_group_name_H-M 'P -1'
_atom_sites_solution_hydrogens geom
_atom_sites_solution_primary direct
_atom_sites_solution_secondary difmap
_audit_creation_method SHELXL-97
_cell_angle_alpha 105.447(4)
_cell_angle_beta 98.731(5)
_cell_angle_gamma 99.813(4)
_cell_formula_units_Z 2
_cell_length_a 7.5625(6)
_cell_length_b 8.5844(6)
_cell_length_c 14.9024(15)
_cell_measurement_reflns_used 2573
_cell_measurement_temperature 223(2)
_cell_measurement_theta_max 68.25
_cell_measurement_theta_min 0.88
_cell_volume 898.84(13)
_computing_cell_refinement 'Collect (Nonius B.V., 1998)'
_computing_data_collection 'Collect (Nonius B.V., 1998)'
_computing_data_reduction 'Denzo-SMN (Otwinowski & Minor, 1997)'
_computing_molecular_graphics 'XP (BrukerAXS, 2000)'
_computing_publication_material 'SHELXL-97 (Sheldrick, 1997)'
_computing_structure_refinement 'SHELXL-97 (Sheldrick, 1997)'
_computing_structure_solution 'SHELXS-97 (Sheldrick, 1990)'
_diffrn_ambient_temperature 223(2)
_diffrn_measured_fraction_theta_full 0.952
_diffrn_measured_fraction_theta_max 0.952
_diffrn_measurement_device_type 'Nonius KappaCCD APEXII'
_diffrn_measurement_method '\w and \f scans'
_diffrn_radiation_monochromator graphite
_diffrn_radiation_source 'fine-focus sealed tube'
_diffrn_radiation_type CuK\a
_diffrn_radiation_wavelength 1.54178
_diffrn_reflns_av_R_equivalents 0.057
_diffrn_reflns_av_sigmaI/netI 0.0604
_diffrn_reflns_limit_h_max 8
_diffrn_reflns_limit_h_min -8
_diffrn_reflns_limit_k_max 10
_diffrn_reflns_limit_k_min -9
_diffrn_reflns_limit_l_max 15
_diffrn_reflns_limit_l_min -17
_diffrn_reflns_number 10040
_diffrn_reflns_theta_full 66.53
_diffrn_reflns_theta_max 66.53
_diffrn_reflns_theta_min 3.15
_exptl_absorpt_coefficient_mu 1.084
_exptl_absorpt_correction_T_max 0.9579
_exptl_absorpt_correction_T_min 0.8123
_exptl_absorpt_correction_type multi-scan
_exptl_absorpt_process_details 'Denzo (Otwinowski, Borek, Majewski & Minor, 2003)'
_exptl_crystal_colour yellow
_exptl_crystal_density_diffrn 1.125
_exptl_crystal_density_method 'not measured'
_exptl_crystal_description plate
_exptl_crystal_F_000 328
_exptl_crystal_size_max 0.20
_exptl_crystal_size_mid 0.10
_exptl_crystal_size_min 0.04
_refine_diff_density_max 0.225
_refine_diff_density_min -0.340
_refine_diff_density_rms 0.044
_refine_ls_extinction_method none
_refine_ls_goodness_of_fit_ref 1.063
_refine_ls_hydrogen_treatment constr
_refine_ls_matrix_type full
_refine_ls_number_parameters 202
_refine_ls_number_reflns 3007
_refine_ls_number_restraints 0
_refine_ls_restrained_S_all 1.063
_refine_ls_R_factor_all 0.0626
_refine_ls_R_factor_gt 0.0568
_refine_ls_shift/su_max 0.000
_refine_ls_shift/su_mean 0.000
_refine_ls_structure_factor_coef Fsqd
_refine_ls_weighting_details 'calc w=1/[\s^2^(Fo^2^)+(0.0896P)^2^+0.1168P] where P=(Fo^2^+2Fc^2^)/3'
_refine_ls_weighting_scheme calc
_refine_ls_wR_factor_gt 0.1526
_refine_ls_wR_factor_ref 0.1581
_reflns_number_gt 2606
_reflns_number_total 3007
_reflns_threshold_expression >2sigma(I)
_cod_data_source_file c4ob01346h2.cif
_cod_data_source_block dan7545
_cod_depositor_comments 'Adding full bibliography for 7154079.cif.'
_cod_original_sg_symbol_H-M P-1
_cod_database_code 7154079

loop_
_symmetry_equiv_pos_as_xyz
'x, y, z'
'-x, -y, -z'

loop_
_atom_site_label
_atom_site_type_symbol
_atom_site_fract_x
_atom_site_fract_y
_atom_site_fract_z
_atom_site_U_iso_or_equiv
_atom_site_adp_type
_atom_site_occupancy
_atom_site_symmetry_multiplicity
_atom_site_calc_flag
_atom_site_refinement_flags
Si1 Si 0.31624(7) 0.48881(7) 0.25245(3) 0.0533(2) Uani 1 1 d .
C1 C 0.5720(3) 0.5523(3) 0.26005(13) 0.0571(5) Uani 1 1 d .
H1 H 0.6415 0.5427 0.3195 0.068 Uiso 1 1 calc R
C2 C 0.6300(3) 0.4490(3) 0.17332(14) 0.0577(5) Uani 1 1 d .
C3 C 0.6524(3) 0.5567(3) 0.11209(15) 0.0668(6) Uani 1 1 d .
H3 H 0.6672 0.5201 0.0489 0.080 Uiso 1 1 calc R
C4 C 0.6491(3) 0.7120(3) 0.15678(18) 0.0724(6) Uani 1 1 d .
H4 H 0.6632 0.7986 0.1291 0.087 Uiso 1 1 calc R
C5 C 0.6207(3) 0.7337(3) 0.25565(16) 0.0694(6) Uani 1 1 d .
H5A H 0.5201 0.7898 0.2671 0.083 Uiso 1 1 calc R
H5B H 0.7324 0.7975 0.3025 0.083 Uiso 1 1 calc R
C6 C 0.6631(3) 0.2956(3) 0.15690(15) 0.0612(5) Uani 1 1 d .
C7 C 0.7123(4) 0.2063(4) 0.06529(18) 0.0809(7) Uani 1 1 d .
H7A H 0.7021 0.2709 0.0211 0.121 Uiso 1 1 calc R
H7B H 0.6291 0.0986 0.0376 0.121 Uiso 1 1 calc R
H7C H 0.8371 0.1921 0.0784 0.121 Uiso 1 1 calc R
C8 C 0.6617(4) 0.2021(4) 0.22838(19) 0.0776(7) Uani 1 1 d .
H8A H 0.6447 0.2724 0.2878 0.116 Uiso 1 1 calc R
H8B H 0.7775 0.1688 0.2391 0.116 Uiso 1 1 calc R
H8C H 0.5621 0.1045 0.2047 0.116 Uiso 1 1 calc R
C9 C 0.1888(3) 0.5189(3) 0.14317(14) 0.0637(6) Uani 1 1 d .
H9A H 0.0592 0.5036 0.1444 0.096 Uiso 1 1 calc R
H9B H 0.2059 0.4387 0.0873 0.096 Uiso 1 1 calc R
H9C H 0.2351 0.6300 0.1409 0.096 Uiso 1 1 calc R
C11 C 0.2390(3) 0.2666(3) 0.24874(14) 0.0561(5) Uani 1 1 d .
C12 C 0.1815(3) 0.1372(3) 0.16312(16) 0.0667(6) Uani 1 1 d .
H12 H 0.1837 0.1613 0.1053 0.080 Uiso 1 1 calc R
C13 C 0.1215(4) -0.0249(3) 0.16164(19) 0.0771(7) Uani 1 1 d .
H13 H 0.0820 -0.1091 0.1031 0.093 Uiso 1 1 calc R
C14 C 0.1192(4) -0.0641(3) 0.2455(2) 0.0777(7) Uani 1 1 d .
H14 H 0.0777 -0.1744 0.2443 0.093 Uiso 1 1 calc R
C15 C 0.1780(3) 0.0595(4) 0.33062(19) 0.0729(7) Uani 1 1 d .
H15 H 0.1793 0.0334 0.3881 0.087 Uiso 1 1 calc R
C16 C 0.2356(3) 0.2225(3) 0.33229(16) 0.0649(6) Uani 1 1 d .
H16 H 0.2734 0.3057 0.3912 0.078 Uiso 1 1 calc R
C21 C 0.2571(3) 0.6199(3) 0.36191(13) 0.0566(5) Uani 1 1 d .
C22 C 0.0752(3) 0.6067(3) 0.37043(15) 0.0671(6) Uani 1 1 d .
H22 H -0.0172 0.5341 0.3201 0.080 Uiso 1 1 calc R
C23 C 0.0259(3) 0.6975(4) 0.45091(16) 0.0765(7) Uani 1 1 d .
H23 H -0.0985 0.6855 0.4546 0.092 Uiso 1 1 calc R
C24 C 0.1593(3) 0.8056(4) 0.52577(15) 0.0733(7) Uani 1 1 d .
H24 H 0.1265 0.8676 0.5804 0.088 Uiso 1 1 calc R
C25 C 0.3399(3) 0.8215(4) 0.51939(15) 0.0741(7) Uani 1 1 d .
H25 H 0.4312 0.8952 0.5699 0.089 Uiso 1 1 calc R
C26 C 0.3896(3) 0.7297(3) 0.43915(15) 0.0665(6) Uani 1 1 d .
H26 H 0.5145 0.7414 0.4365 0.080 Uiso 1 1 calc R

loop_
_atom_site_aniso_label
_atom_site_aniso_U_11
_atom_site_aniso_U_22
_atom_site_aniso_U_33
_atom_site_aniso_U_23
_atom_site_aniso_U_13
_atom_site_aniso_U_12
Si1 0.0519(3) 0.0646(4) 0.0426(3) 0.0136(2) 0.0142(2) 0.0108(3)
C1 0.0558(11) 0.0694(13) 0.0441(10) 0.0137(9) 0.0130(8) 0.0118(10)
C2 0.0484(10) 0.0763(14) 0.0453(10) 0.0146(9) 0.0120(8) 0.0093(10)
C3 0.0633(13) 0.0884(17) 0.0515(11) 0.0234(11) 0.0200(9) 0.0131(12)
C4 0.0703(14) 0.0769(16) 0.0759(15) 0.0306(13) 0.0265(11) 0.0098(12)
C5 0.0643(13) 0.0719(15) 0.0658(13) 0.0116(11) 0.0199(10) 0.0077(11)
C6 0.0502(11) 0.0726(14) 0.0558(11) 0.0103(10) 0.0146(9) 0.0115(10)
C7 0.0692(15) 0.0927(19) 0.0687(15) 0.0008(13) 0.0193(11) 0.0182(13)
C8 0.0707(15) 0.0855(18) 0.0864(16) 0.0316(14) 0.0245(12) 0.0266(13)
C9 0.0626(12) 0.0761(15) 0.0517(11) 0.0176(10) 0.0155(9) 0.0127(11)
C11 0.0511(10) 0.0672(13) 0.0506(10) 0.0151(9) 0.0169(8) 0.0131(9)
C12 0.0697(13) 0.0718(15) 0.0581(12) 0.0150(11) 0.0201(10) 0.0158(11)
C13 0.0813(16) 0.0675(15) 0.0772(15) 0.0103(12) 0.0220(12) 0.0154(13)
C14 0.0715(15) 0.0697(16) 0.102(2) 0.0323(15) 0.0335(13) 0.0191(12)
C15 0.0718(14) 0.0874(18) 0.0760(15) 0.0381(14) 0.0315(12) 0.0258(13)
C16 0.0644(13) 0.0767(15) 0.0582(12) 0.0241(11) 0.0193(10) 0.0156(11)
C21 0.0558(11) 0.0673(13) 0.0473(10) 0.0178(9) 0.0135(8) 0.0119(9)
C22 0.0578(12) 0.0855(16) 0.0498(11) 0.0102(11) 0.0133(9) 0.0086(11)
C23 0.0597(13) 0.112(2) 0.0529(12) 0.0102(12) 0.0205(10) 0.0213(13)
C24 0.0726(14) 0.0960(19) 0.0479(11) 0.0094(11) 0.0181(10) 0.0236(13)
C25 0.0687(14) 0.0933(18) 0.0467(11) 0.0033(11) 0.0104(10) 0.0120(13)
C26 0.0568(12) 0.0860(17) 0.0503(11) 0.0103(11) 0.0131(9) 0.0131(11)

loop_
_atom_type_symbol
_atom_type_description
_atom_type_scat_dispersion_real
_atom_type_scat_dispersion_imag
_atom_type_scat_source
C C 0.0181 0.0091 'International Tables Vol C Tables 4.2.6.8 and 6.1.1.4'
H H 0.0000 0.0000 'International Tables Vol C Tables 4.2.6.8 and 6.1.1.4'
Si Si 0.2541 0.3302 'International Tables Vol C Tables 4.2.6.8 and 6.1.1.4'

loop_
_geom_angle_atom_site_label_1
_geom_angle_atom_site_label_2
_geom_angle_atom_site_label_3
_geom_angle
C9 Si1 C11 108.33(10)
C9 Si1 C21 110.44(10)
C11 Si1 C21 106.79(9)
C9 Si1 C1 109.49(9)
C11 Si1 C1 113.15(10)
C21 Si1 C1 108.61(9)
C2 C1 C5 104.50(17)
C2 C1 Si1 111.36(14)
C5 C1 Si1 109.42(15)
C2 C1 H1 110.5
C5 C1 H1 110.5
Si1 C1 H1 110.5
C6 C2 C3 126.3(2)
C6 C2 C1 128.52(19)
C3 C2 C1 105.13(19)
C4 C3 C2 111.8(2)
C4 C3 H3 124.1
C2 C3 H3 124.1
C3 C4 C5 112.4(2)
C3 C4 H4 123.8
C5 C4 H4 123.8
C4 C5 C1 103.29(19)
C4 C5 H5A 111.1
C1 C5 H5A 111.1
C4 C5 H5B 111.1
C1 C5 H5B 111.1
H5A C5 H5B 109.1
C2 C6 C8 123.3(2)
C2 C6 C7 122.4(2)
C8 C6 C7 114.3(2)
C6 C7 H7A 109.5
C6 C7 H7B 109.5
H7A C7 H7B 109.5
C6 C7 H7C 109.5
H7A C7 H7C 109.5
H7B C7 H7C 109.5
C6 C8 H8A 109.5
C6 C8 H8B 109.5
H8A C8 H8B 109.5
C6 C8 H8C 109.5
H8A C8 H8C 109.5
H8B C8 H8C 109.5
Si1 C9 H9A 109.5
Si1 C9 H9B 109.5
H9A C9 H9B 109.5
Si1 C9 H9C 109.5
H9A C9 H9C 109.5
H9B C9 H9C 109.5
C16 C11 C12 116.5(2)
C16 C11 Si1 121.17(17)
C12 C11 Si1 122.35(16)
C13 C12 C11 121.6(2)
C13 C12 H12 119.2
C11 C12 H12 119.2
C14 C13 C12 120.4(2)
C14 C13 H13 119.8
C12 C13 H13 119.8
C15 C14 C13 119.4(2)
C15 C14 H14 120.3
C13 C14 H14 120.3
C14 C15 C16 120.3(2)
C14 C15 H15 119.8
C16 C15 H15 119.8
C15 C16 C11 121.8(2)
C15 C16 H16 119.1
C11 C16 H16 119.1
C22 C21 C26 116.7(2)
C22 C21 Si1 120.10(16)
C26 C21 Si1 123.17(16)
C23 C22 C21 122.0(2)
C23 C22 H22 119.0
C21 C22 H22 119.0
C24 C23 C22 120.1(2)
C24 C23 H23 120.0
C22 C23 H23 120.0
C25 C24 C23 119.2(2)
C25 C24 H24 120.4
C23 C24 H24 120.4
C24 C25 C26 120.7(2)
C24 C25 H25 119.6
C26 C25 H25 119.6
C25 C26 C21 121.2(2)
C25 C26 H26 119.4
C21 C26 H26 119.4

loop_
_geom_bond_atom_site_label_1
_geom_bond_atom_site_label_2
_geom_bond_distance
Si1 C9 1.866(2)
Si1 C11 1.880(2)
Si1 C21 1.882(2)
Si1 C1 1.895(2)
C1 C2 1.531(3)
C1 C5 1.559(3)
C1 H1 0.9900
C2 C6 1.348(3)
C2 C3 1.469(3)
C3 C4 1.329(4)
C3 H3 0.9400
C4 C5 1.489(3)
C4 H4 0.9400
C5 H5A 0.9800
C5 H5B 0.9800
C6 C8 1.495(4)
C6 C7 1.511(3)
C7 H7A 0.9700
C7 H7B 0.9700
C7 H7C 0.9700
C8 H8A 0.9700
C8 H8B 0.9700
C8 H8C 0.9700
C9 H9A 0.9700
C9 H9B 0.9700
C9 H9C 0.9700
C11 C16 1.397(3)
C11 C12 1.401(3)
C12 C13 1.382(4)
C12 H12 0.9400
C13 C14 1.380(4)
C13 H13 0.9400
C14 C15 1.372(4)
C14 H14 0.9400
C15 C16 1.386(4)
C15 H15 0.9400
C16 H16 0.9400
C21 C22 1.388(3)
C21 C26 1.403(3)
C22 C23 1.386(3)
C22 H22 0.9400
C23 C24 1.383(4)
C23 H23 0.9400
C24 C25 1.370(3)
C24 H24 0.9400
C25 C26 1.388(3)
C25 H25 0.9400
C26 H26 0.9400

loop_
_geom_torsion_atom_site_label_1
_geom_torsion_atom_site_label_2
_geom_torsion_atom_site_label_3
_geom_torsion_atom_site_label_4
_geom_torsion
C9 Si1 C1 C2 -59.86(17)
C11 Si1 C1 C2 61.08(16)
C21 Si1 C1 C2 179.47(14)
C9 Si1 C1 C5 55.16(16)
C11 Si1 C1 C5 176.10(13)
C21 Si1 C1 C5 -65.51(15)
C5 C1 C2 C6 160.8(2)
Si1 C1 C2 C6 -81.1(2)
C5 C1 C2 C3 -16.2(2)
Si1 C1 C2 C3 101.82(17)
C6 C2 C3 C4 -165.9(2)
C1 C2 C3 C4 11.3(2)
C2 C3 C4 C5 -1.0(3)
C3 C4 C5 C1 -9.5(3)
C2 C1 C5 C4 15.4(2)
Si1 C1 C5 C4 -103.89(17)
C3 C2 C6 C8 171.5(2)
C1 C2 C6 C8 -5.0(4)
C3 C2 C6 C7 -6.1(3)
C1 C2 C6 C7 177.4(2)
C9 Si1 C11 C16 -148.85(18)
C21 Si1 C11 C16 -29.9(2)
C1 Si1 C11 C16 89.55(19)
C9 Si1 C11 C12 30.9(2)
C21 Si1 C11 C12 149.84(18)
C1 Si1 C11 C12 -90.72(19)
C16 C11 C12 C13 1.1(3)
Si1 C11 C12 C13 -178.61(19)
C11 C12 C13 C14 -0.9(4)
C12 C13 C14 C15 -0.4(4)
C13 C14 C15 C16 1.3(4)
C14 C15 C16 C11 -1.1(4)
C12 C11 C16 C15 -0.1(3)
Si1 C11 C16 C15 179.61(17)
C9 Si1 C21 C22 55.0(2)
C11 Si1 C21 C22 -62.6(2)
C1 Si1 C21 C22 175.04(18)
C9 Si1 C21 C26 -127.2(2)
C11 Si1 C21 C26 115.2(2)
C1 Si1 C21 C26 -7.1(2)
C26 C21 C22 C23 0.2(4)
Si1 C21 C22 C23 178.2(2)
C21 C22 C23 C24 0.2(4)
C22 C23 C24 C25 -0.1(4)
C23 C24 C25 C26 -0.4(4)
C24 C25 C26 C21 0.8(4)
C22 C21 C26 C25 -0.7(4)
Si1 C21 C26 C25 -178.60(19)
